data_7116042
loop_
_publ_author_name
'Mieko Arisawa'
'Saori Tanii'
'Masahiko Yamaguchi'

_publ_section_title
;
 A palladium-catalyzed addition reaction of aroyl/heteroaroyl acid
 anhydrides to norbornenes
;
_journal_name_full Chem.Commun.
_journal_page_first 15267
_journal_paper_doi 10.1039/C4cc07759H
_journal_volume 50
_journal_year 2014
_chemical_formula_sum 'C21 H18 O3'
_chemical_formula_weight 318.35
_chemical_name_systematic
;
 ?
;
_space_group_IT_number 14
_symmetry_cell_setting monoclinic
_symmetry_space_group_name_Hall '-P 2ybc'
_symmetry_space_group_name_H-M 'P 1 21/c 1'
_atom_sites_solution_hydrogens geom
_atom_sites_solution_primary direct
_atom_sites_solution_secondary difmap
_audit_creation_method SHELXL-97
_cell_angle_alpha 90.00
_cell_angle_beta 103.618(5)
_cell_angle_gamma 90.00
_cell_formula_units_Z 4
_cell_length_a 9.8452(15)
_cell_length_b 16.351(3)
_cell_length_c 10.564(2)
_cell_measurement_reflns_used 4562
_cell_measurement_temperature 373(2)
_cell_measurement_theta_max 27.41
_cell_measurement_theta_min 3.19
_cell_volume 1652.8(5)
_computing_molecular_graphics 'Yadokari-XG 2009 (Wakita Nemoto et al., 2009)'
_computing_publication_material 'Yadokari-XG 2009 (Wakita,Nemoto et al., 2009)'
_computing_structure_refinement 'SHELXL-97 (Sheldrick, 1997)'
_computing_structure_solution 'SHELXS-97 (Sheldrick, 1990)'
_diffrn_ambient_temperature 373(2)
_diffrn_measured_fraction_theta_full 0.983
_diffrn_measured_fraction_theta_max 0.983
_diffrn_measurement_device_type 'Rigaku R-AXIS'
_diffrn_measurement_method 'omega scans'
_diffrn_radiation_monochromator graphite
_diffrn_radiation_source 'seald X-ray tube'
_diffrn_radiation_type MoK\a
_diffrn_radiation_wavelength 0.71075
_diffrn_reflns_av_R_equivalents 0.0612
_diffrn_reflns_av_sigmaI/netI 0.0573
_diffrn_reflns_limit_h_max 11
_diffrn_reflns_limit_h_min -12
_diffrn_reflns_limit_k_max 21
_diffrn_reflns_limit_k_min -21
_diffrn_reflns_limit_l_max 13
_diffrn_reflns_limit_l_min -13
_diffrn_reflns_number 14893
_diffrn_reflns_theta_full 27.48
_diffrn_reflns_theta_max 27.48
_diffrn_reflns_theta_min 3.19
_exptl_absorpt_coefficient_mu 0.085
_exptl_absorpt_correction_T_max 0.9750
_exptl_absorpt_correction_T_min 0.9750
_exptl_absorpt_correction_type multi-scan
_exptl_crystal_colour colorless
_exptl_crystal_density_diffrn 1.279
_exptl_crystal_density_method 'not measured'
_exptl_crystal_description prism
_exptl_crystal_F_000 672
_exptl_crystal_size_max 0.30
_exptl_crystal_size_mid 0.30
_exptl_crystal_size_min 0.30
_refine_diff_density_max 0.457
_refine_diff_density_min -0.372
_refine_diff_density_rms 0.119
_refine_ls_extinction_method none
_refine_ls_goodness_of_fit_ref 1.004
_refine_ls_hydrogen_treatment constr
_refine_ls_matrix_type full
_refine_ls_number_parameters 193
_refine_ls_number_reflns 3723
_refine_ls_number_restraints 0
_refine_ls_restrained_S_all 1.004
_refine_ls_R_factor_all 0.1244
_refine_ls_R_factor_gt 0.0662
_refine_ls_shift/su_max 0.021
_refine_ls_shift/su_mean 0.002
_refine_ls_structure_factor_coef Fsqd
_refine_ls_weighting_details 'calc w=1/[\s^2^(Fo^2^)+(0.1384P)^2^+0.0000P] where P=(Fo^2^+2Fc^2^)/3'
_refine_ls_weighting_scheme calc
_refine_ls_wR_factor_gt 0.1619
_refine_ls_wR_factor_ref 0.2334
_reflns_number_gt 2031
_reflns_number_total 3723
_reflns_threshold_expression >2sigma(I)
_cod_data_source_file c4cc07759h2.cif
_cod_data_source_block ydkr
_cod_original_cell_volume 1652.7(5)
_cod_original_sg_symbol_H-M 'P 21/c'
_cod_database_code 7116042

loop_
_symmetry_equiv_pos_as_xyz
'x, y, z'
'-x, y+1/2, -z+1/2'
'-x, -y, -z'
'x, -y-1/2, z-1/2'

loop_
_atom_site_label
_atom_site_type_symbol
_atom_site_fract_x
_atom_site_fract_y
_atom_site_fract_z
_atom_site_U_iso_or_equiv
_atom_site_adp_type
_atom_site_occupancy
_atom_site_symmetry_multiplicity
_atom_site_calc_flag
_atom_site_refinement_flags
C1 C -0.07155(16) 0.34029(12) 0.02762(13) 0.0471(7) Uani 1 1 d G
H1 H -0.1383 0.3231 -0.0452 0.057 Uiso 1 1 calc R
C2 C -0.08856(14) 0.32282(10) 0.15174(15) 0.0358(6) Uani 1 1 d G
C3 C 0.01121(17) 0.34847(11) 0.26064(12) 0.0447(7) Uani 1 1 d G
H2 H -0.0002 0.3368 0.3437 0.054 Uiso 1 1 calc R
C4 C 0.12799(15) 0.39160(11) 0.24543(15) 0.0510(7) Uani 1 1 d G
H3 H 0.1947 0.4088 0.3183 0.061 Uiso 1 1 calc R
C5 C 0.14501(16) 0.40907(12) 0.12132(18) 0.0567(8) Uani 1 1 d G
H4 H 0.2231 0.4379 0.1111 0.068 Uiso 1 1 calc R
C6 C 0.04524(19) 0.38342(13) 0.01241(14) 0.0583(8) Uani 1 1 d G
H5 H 0.0566 0.3951 -0.0706 0.070 Uiso 1 1 calc R
C7 C -0.74057(18) 0.31507(7) -0.23885(18) 0.0489(7) Uani 1 1 d G
H6 H -0.7287 0.2588 -0.2290 0.059 Uiso 1 1 calc R
C8 C -0.66598(16) 0.36763(9) -0.14419(15) 0.0406(6) Uani 1 1 d G
C9 C -0.68366(17) 0.45171(9) -0.15892(16) 0.0469(7) Uani 1 1 d G
H7 H -0.6338 0.4869 -0.0956 0.056 Uiso 1 1 calc R
C10 C -0.77593(18) 0.48324(8) -0.26832(19) 0.0546(8) Uani 1 1 d G
H8 H -0.7878 0.5395 -0.2782 0.066 Uiso 1 1 calc R
C11 C -0.85053(18) 0.43068(12) -0.36298(16) 0.0606(9) Uani 1 1 d G
H9 H -0.9123 0.4518 -0.4362 0.073 Uiso 1 1 calc R
C12 C -0.83285(18) 0.34660(11) -0.34825(16) 0.0610(9) Uani 1 1 d G
H10 H -0.8828 0.3114 -0.4116 0.073 Uiso 1 1 calc R
O1 O -0.23512(19) 0.27786(13) 0.28355(16) 0.0497(5) Uani 1 1 d .
O2 O -0.56211(16) 0.25409(10) -0.02251(17) 0.0413(5) Uani 1 1 d .
O3 O -0.4929(2) 0.37832(12) 0.0561(2) 0.0599(6) Uani 1 1 d .
C13 C -0.2137(2) 0.27863(15) 0.1742(2) 0.0363(6) Uani 1 1 d .
C14 C -0.4584(2) 0.21786(15) 0.0839(2) 0.0368(6) Uani 1 1 d .
H11 H -0.4683 0.2375 0.1689 0.044 Uiso 1 1 calc R
C15 C -0.3095(2) 0.23222(15) 0.0651(2) 0.0336(6) Uani 1 1 d .
H12 H -0.3159 0.2619 -0.0167 0.040 Uiso 1 1 calc R
C16 C -0.5656(3) 0.33627(16) -0.0264(3) 0.0433(7) Uani 1 1 d .
C17 C -0.2588(2) 0.14238(15) 0.0488(2) 0.0389(6) Uani 1 1 d .
H13 H -0.1767 0.1371 0.0119 0.047 Uiso 1 1 calc R
C18 C -0.3959(3) 0.10629(17) -0.0332(3) 0.0443(7) Uani 1 1 d .
H14 H -0.4312 0.1357 -0.1140 0.053 Uiso 1 1 calc R
H15 H -0.3893 0.0483 -0.0501 0.053 Uiso 1 1 calc R
C19 C -0.2499(3) 0.09951(16) 0.1773(3) 0.0467(7) Uani 1 1 d .
H16 H -0.1685 0.0835 0.2363 0.056 Uiso 1 1 calc R
C20 C -0.4781(3) 0.12465(16) 0.0706(3) 0.0442(7) Uani 1 1 d .
H17 H -0.5747 0.1048 0.0521 0.053 Uiso 1 1 calc R
C21 C -0.3790(3) 0.08892(16) 0.1902(3) 0.0505(8) Uani 1 1 d .
H18 H -0.4046 0.0640 0.2602 0.061 Uiso 1 1 calc R

loop_
_atom_site_aniso_label
_atom_site_aniso_U_11
_atom_site_aniso_U_22
_atom_site_aniso_U_33
_atom_site_aniso_U_23
_atom_site_aniso_U_13
_atom_site_aniso_U_12
C1 0.0463(15) 0.0568(18) 0.0373(16) -0.0028(13) 0.0080(12) -0.0118(13)
C2 0.0370(13) 0.0363(14) 0.0327(14) -0.0058(11) 0.0054(10) 0.0016(10)
C3 0.0497(15) 0.0443(16) 0.0362(15) -0.0048(12) 0.0026(12) 0.0035(12)
C4 0.0434(15) 0.0468(17) 0.0558(19) -0.0125(14) -0.0024(13) -0.0019(12)
C5 0.0508(18) 0.0501(19) 0.068(2) -0.0039(15) 0.0126(15) -0.0112(13)
C6 0.0558(18) 0.071(2) 0.0506(19) -0.0005(15) 0.0171(14) -0.0189(15)
C7 0.0438(15) 0.0402(16) 0.0600(19) 0.0054(13) 0.0066(13) -0.0039(12)
C8 0.0370(13) 0.0309(14) 0.0533(18) 0.0037(12) 0.0098(12) -0.0004(10)
C9 0.0452(15) 0.0362(15) 0.0624(19) 0.0030(13) 0.0189(13) 0.0032(11)
C10 0.0536(17) 0.0441(17) 0.070(2) 0.0138(15) 0.0230(15) 0.0150(13)
C11 0.0510(18) 0.058(2) 0.069(2) 0.0189(17) 0.0075(15) 0.0127(14)
C12 0.0494(17) 0.061(2) 0.065(2) 0.0063(16) -0.0017(15) -0.0064(14)
O1 0.0580(12) 0.0626(14) 0.0304(11) -0.0008(9) 0.0141(9) -0.0025(9)
O2 0.0414(10) 0.0293(10) 0.0504(12) 0.0044(8) 0.0050(8) 0.0008(7)
O3 0.0637(13) 0.0377(12) 0.0674(15) -0.0060(10) -0.0068(11) -0.0039(9)
C13 0.0446(14) 0.0352(14) 0.0286(14) 0.0005(10) 0.0077(11) 0.0060(10)
C14 0.0419(14) 0.0332(14) 0.0358(15) 0.0052(11) 0.0104(11) 0.0030(10)
C15 0.0381(13) 0.0357(14) 0.0277(13) 0.0009(10) 0.0093(10) -0.0014(10)
C16 0.0423(14) 0.0284(14) 0.0589(18) 0.0030(13) 0.0113(13) -0.0014(11)
C17 0.0438(14) 0.0369(15) 0.0393(16) -0.0020(11) 0.0167(12) 0.0023(11)
C18 0.0479(15) 0.0355(15) 0.0497(17) -0.0047(12) 0.0118(12) -0.0022(11)
C19 0.0510(17) 0.0425(17) 0.0467(17) 0.0058(12) 0.0117(13) 0.0096(12)
C20 0.0440(15) 0.0336(15) 0.0574(18) 0.0063(12) 0.0168(13) -0.0029(11)
C21 0.0599(19) 0.0407(16) 0.0571(19) 0.0149(13) 0.0263(15) 0.0075(13)

loop_
_atom_type_symbol
_atom_type_description
_atom_type_scat_dispersion_real
_atom_type_scat_dispersion_imag
_atom_type_scat_source
C C 0.0033 0.0016 'International Tables Vol C Tables 4.2.6.8 and 6.1.1.4'
H H 0.0000 0.0000 'International Tables Vol C Tables 4.2.6.8 and 6.1.1.4'
O O 0.0106 0.0060 'International Tables Vol C Tables 4.2.6.8 and 6.1.1.4'

loop_
_geom_angle_atom_site_label_1
_geom_angle_atom_site_label_2
_geom_angle_atom_site_label_3
_geom_angle
C2 C1 C6 120.0
C3 C2 C1 120.0
C3 C2 C13 117.55(13)
C1 C2 C13 122.43(13)
C2 C3 C4 120.0
C5 C4 C3 120.0
C4 C5 C6 120.0
C5 C6 C1 120.0
C8 C7 C12 120.0
C7 C8 C9 120.0
C7 C8 C16 121.57(15)
C9 C8 C16 118.42(15)
C10 C9 C8 120.0
C9 C10 C11 120.0
C12 C11 C10 120.0
C11 C12 C7 120.0
C16 O2 C14 116.02(19)
O1 C13 C2 119.2(2)
O1 C13 C15 120.0(2)
C2 C13 C15 120.75(19)
O2 C14 C20 106.4(2)
O2 C14 C15 110.73(18)
C20 C14 C15 104.03(19)
C13 C15 C14 114.8(2)
C13 C15 C17 113.3(2)
C14 C15 C17 101.97(18)
O3 C16 O2 122.8(2)
O3 C16 C8 125.0(2)
O2 C16 C8 112.2(2)
C19 C17 C18 100.7(2)
C19 C17 C15 106.71(19)
C18 C17 C15 99.25(19)
C20 C18 C17 93.6(2)
C21 C19 C17 107.5(2)
C21 C20 C18 100.1(2)
C21 C20 C14 105.2(2)
C18 C20 C14 100.48(19)
C19 C21 C20 108.0(2)

loop_
_geom_bond_atom_site_label_1
_geom_bond_atom_site_label_2
_geom_bond_distance
C1 C2 1.3900
C1 C6 1.3900
C2 C3 1.3900
C2 C13 1.495(3)
C3 C4 1.3900
C4 C5 1.3900
C5 C6 1.3900
C7 C8 1.3900
C7 C12 1.3900
C8 C9 1.3900
C8 C16 1.486(3)
C9 C10 1.3900
C10 C11 1.3900
C11 C12 1.3900
O1 C13 1.222(3)
O2 C16 1.345(3)
O2 C14 1.455(3)
O3 C16 1.204(3)
C13 C15 1.511(3)
C14 C20 1.539(4)
C14 C15 1.543(3)
C15 C17 1.574(3)
C17 C19 1.511(4)
C17 C18 1.540(3)
C18 C20 1.538(4)
C19 C21 1.321(4)
C20 C21 1.520(4)

loop_
_geom_torsion_atom_site_label_1
_geom_torsion_atom_site_label_2
_geom_torsion_atom_site_label_3
_geom_torsion_atom_site_label_4
_geom_torsion
C6 C1 C2 C3 0.0
C6 C1 C2 C13 178.35(18)
C1 C2 C3 C4 0.0
C13 C2 C3 C4 -178.43(17)
C2 C3 C4 C5 0.0
C3 C4 C5 C6 0.0
C4 C5 C6 C1 0.0
C2 C1 C6 C5 0.0
C12 C7 C8 C9 0.0
C12 C7 C8 C16 -179.52(18)
C7 C8 C9 C10 0.0
C16 C8 C9 C10 179.54(18)
C8 C9 C10 C11 0.0
C9 C10 C11 C12 0.0
C10 C11 C12 C7 0.0
C8 C7 C12 C11 0.0
C3 C2 C13 O1 11.4(3)
C1 C2 C13 O1 -167.02(18)
C3 C2 C13 C15 -165.96(17)
C1 C2 C13 C15 15.7(3)
C16 O2 C14 C20 177.99(19)
C16 O2 C14 C15 -69.6(3)
O1 C13 C15 C14 24.7(3)
C2 C13 C15 C14 -158.0(2)
O1 C13 C15 C17 -91.9(3)
C2 C13 C15 C17 85.5(3)
O2 C14 C15 C13 120.8(2)
C20 C14 C15 C13 -125.2(2)
O2 C14 C15 C17 -116.3(2)
C20 C14 C15 C17 -2.3(2)
C14 O2 C16 O3 -3.7(4)
C14 O2 C16 C8 175.13(18)
C7 C8 C16 O3 176.4(2)
C9 C8 C16 O3 -3.2(3)
C7 C8 C16 O2 -2.5(3)
C9 C8 C16 O2 178.01(14)
C13 C15 C17 C19 58.5(3)
C14 C15 C17 C19 -65.4(2)
C13 C15 C17 C18 162.69(19)
C14 C15 C17 C18 38.8(2)
C19 C17 C18 C20 49.9(2)
C15 C17 C18 C20 -59.2(2)
C18 C17 C19 C21 -33.2(3)
C15 C17 C19 C21 70.0(3)
C17 C18 C20 C21 -49.5(2)
C17 C18 C20 C14 58.2(2)
O2 C14 C20 C21 -174.42(18)
C15 C14 C20 C21 68.6(2)
O2 C14 C20 C18 82.0(2)
C15 C14 C20 C18 -35.0(2)
C17 C19 C21 C20 -0.1(3)
C18 C20 C21 C19 33.3(3)
C14 C20 C21 C19 -70.6(3)
